data_4331803
loop_
_publ_author_name
'Ahmad El-Hellani'
'Julien Monot'
'R\'egis Guillot'
'Christophe Bour'
'Vincent Gandon'

_publ_contact_author_address
;Universit\'e Paris-sud 11,
Institut de Chimie Mol\'eculaire et des Mat\'eriaux d'Orsay (ICMMO),
UMR CNRS 8182,
B\^atiment 420,
91405 Orsay cedex,
France. 
;
_publ_contact_author_email 'vincent.gandon@u-psud.fr '
_publ_contact_author_name 'Vincent Gandon '
_publ_contact_author_phone '01.69.15.39.31 '
_publ_section_title
;
 Molecular versus Ionic Structures in Adducts of GaX3 with Monodentate
 Carbon-Based Ligands
;
_journal_name_full 'Inorganic Chemistry'
_journal_page_first 506
_journal_page_last 514
_journal_paper_doi 10.1021/ic302440g
_journal_volume 52
_journal_year 2013
_chemical_absolute_configuration ad
_chemical_formula_moiety 'C22 H32 Cl2 Ga N4 O4, Cl4 Ga, 2(C H2 Cl2) '
_chemical_formula_sum 'C24 H36 Cl10 Ga2 N4 O4'
_chemical_formula_weight 938.51
_space_group_IT_number 9
_symmetry_cell_setting monoclinic
_symmetry_Int_Tables_number 9
_symmetry_space_group_name_Hall 'C -2yc'
_symmetry_space_group_name_H-M 'C 1 c 1'
_atom_sites_solution_hydrogens geom
_atom_sites_solution_primary direct
_atom_sites_solution_secondary difmap
_audit_creation_method SHELXL-97
_cell_angle_alpha 90
_cell_angle_beta 91.346(5)
_cell_angle_gamma 90
_cell_formula_units_Z 4
_cell_length_a 22.605(5)
_cell_length_b 13.272(5)
_cell_length_c 12.436(5)
_cell_measurement_reflns_used 9988
_cell_measurement_temperature 100(1)
_cell_measurement_theta_max 30.53
_cell_measurement_theta_min 2.40
_cell_volume 3730(2)
_computing_cell_refinement 'Bruker SAINT'
_computing_data_collection 'Bruker APEX2'
_computing_data_reduction 'Bruker SAINT'
_computing_structure_refinement 'SHELXL-97 (Sheldrick, 1997)'
_computing_structure_solution 'SHELXS-97 (Sheldrick, 1990)'
_diffrn_ambient_temperature 100(1)
_diffrn_measured_fraction_theta_full 1.000
_diffrn_measured_fraction_theta_max 0.986
_diffrn_measurement_device_type 'Bruker APEX-II CCD'
_diffrn_measurement_method '\f and \w scans'
_diffrn_radiation_monochromator graphite
_diffrn_radiation_probe x-ray
_diffrn_radiation_type MoK\a
_diffrn_radiation_wavelength 0.71069
_diffrn_reflns_av_R_equivalents 0.0338
_diffrn_reflns_av_sigmaI/netI 0.0565
_diffrn_reflns_limit_h_max 32
_diffrn_reflns_limit_h_min -31
_diffrn_reflns_limit_k_max 18
_diffrn_reflns_limit_k_min -18
_diffrn_reflns_limit_l_max 17
_diffrn_reflns_limit_l_min -17
_diffrn_reflns_number 27926
_diffrn_reflns_theta_full 26.00
_diffrn_reflns_theta_max 30.55
_diffrn_reflns_theta_min 1.78
_diffrn_source 'fine-focus sealed tube'
_diffrn_source_type 'kappa X8 APEX II Bruker ICMMO'
_exptl_absorpt_coefficient_mu 2.197
_exptl_absorpt_correction_T_max 0.9205
_exptl_absorpt_correction_T_min 0.7294
_exptl_absorpt_correction_type psi-scan
_exptl_absorpt_process_details SADABS
_exptl_crystal_colour colorless
_exptl_crystal_density_diffrn 1.671
_exptl_crystal_description plate
_exptl_crystal_F_000 1888
_exptl_crystal_size_max 0.16
_exptl_crystal_size_mid 0.08
_exptl_crystal_size_min 0.04
_refine_diff_density_max 0.527
_refine_diff_density_min -0.546
_refine_diff_density_rms 0.080
_refine_ls_abs_structure_details 'Flack H D (1983), Acta Cryst. A39, 876-881'
_refine_ls_abs_structure_Flack 0.000(5)
_refine_ls_extinction_method none
_refine_ls_goodness_of_fit_ref 0.995
_refine_ls_hydrogen_treatment constr
_refine_ls_matrix_type full
_refine_ls_number_parameters 405
_refine_ls_number_reflns 10401
_refine_ls_number_restraints 2
_refine_ls_restrained_S_all 0.995
_refine_ls_R_factor_all 0.0411
_refine_ls_R_factor_gt 0.0287
_refine_ls_shift/su_max 0.001
_refine_ls_shift/su_mean 0.000
_refine_ls_structure_factor_coef Fsqd
_refine_ls_weighting_details 'calc w=1/[\s^2^(Fo^2^)+(0.0059P)^2^+0.0000P] where P=(Fo^2^+2Fc^2^)/3'
_refine_ls_weighting_scheme calc
_refine_ls_wR_factor_gt 0.0514
_refine_ls_wR_factor_ref 0.0551
_reflns_number_gt 8948
_reflns_number_total 10401
_reflns_threshold_expression >2sigma(I)
_cod_data_source_file ic302440g_si_001_4.cif
_cod_data_source_block 5rx1347GuillotICMMO
_cod_original_sg_symbol_H-M 'C c'
_cod_database_code 4331803

loop_
_symmetry_equiv_pos_as_xyz
'x, y, z'
'x, -y, z+1/2'
'x+1/2, y+1/2, z'
'x+1/2, -y+1/2, z+1/2'

loop_
_atom_site_label
_atom_site_type_symbol
_atom_site_fract_x
_atom_site_fract_y
_atom_site_fract_z
_atom_site_U_iso_or_equiv
_atom_site_adp_type
_atom_site_occupancy
_atom_site_symmetry_multiplicity
_atom_site_calc_flag
_atom_site_refinement_flags
C1 C 0.55874(10) 0.72165(17) 0.90744(17) 0.0125(4) Uani 1 1 d .
C2 C 0.53958(10) 0.81688(17) 1.15650(19) 0.0149(5) Uani 1 1 d .
C3 C 0.51072(10) 0.55500(17) 0.99073(18) 0.0153(5) Uani 1 1 d .
C4 C 0.54077(11) 0.45367(18) 0.96436(18) 0.0204(5) Uani 1 1 d .
H4A H 0.5725 0.4397 1.0160 0.024 Uiso 1 1 calc R
H4B H 0.5123 0.3991 0.9666 0.024 Uiso 1 1 calc R
C5 C 0.57517(10) 0.56307(17) 0.84736(18) 0.0161(5) Uani 1 1 d .
C6 C 0.60177(10) 0.62675(17) 0.77986(18) 0.0155(5) Uani 1 1 d .
C7 C 0.63066(13) 0.72537(18) 0.64752(19) 0.0254(6) Uani 1 1 d .
H7A H 0.5982 0.7309 0.5954 0.031 Uiso 1 1 calc R
H7B H 0.6671 0.7429 0.6125 0.031 Uiso 1 1 calc R
C8 C 0.62040(10) 0.79593(18) 0.74383(18) 0.0170(5) Uani 1 1 d .
C9 C 0.44825(11) 0.5602(2) 0.9445(2) 0.0266(6) Uani 1 1 d .
H9A H 0.4334 0.6276 0.9513 0.040 Uiso 1 1 calc R
H9B H 0.4234 0.5146 0.9829 0.040 Uiso 1 1 calc R
H9C H 0.4483 0.5416 0.8699 0.040 Uiso 1 1 calc R
C10 C 0.51359(12) 0.57586(18) 1.10947(18) 0.0224(5) Uani 1 1 d .
H10A H 0.5542 0.5800 1.1333 0.034 Uiso 1 1 calc R
H10B H 0.4943 0.5224 1.1471 0.034 Uiso 1 1 calc R
H10C H 0.4941 0.6385 1.1238 0.034 Uiso 1 1 calc R
C11 C 0.57913(11) 0.88155(19) 0.70723(19) 0.0216(5) Uani 1 1 d .
H11A H 0.5417 0.8540 0.6838 0.032 Uiso 1 1 calc R
H11B H 0.5966 0.9173 0.6489 0.032 Uiso 1 1 calc R
H11C H 0.5732 0.9269 0.7661 0.032 Uiso 1 1 calc R
C12 C 0.67823(11) 0.83310(17) 0.7945(2) 0.0227(5) Uani 1 1 d .
H12A H 0.6701 0.8720 0.8575 0.034 Uiso 1 1 calc R
H12B H 0.6986 0.8744 0.7438 0.034 Uiso 1 1 calc R
H12C H 0.7026 0.7764 0.8141 0.034 Uiso 1 1 calc R
C13 C 0.43731(10) 0.85592(18) 1.25495(19) 0.0184(5) Uani 1 1 d .
C14 C 0.44006(11) 0.86490(19) 1.37871(19) 0.0223(5) Uani 1 1 d .
H14A H 0.4479 0.9341 1.3999 0.027 Uiso 1 1 calc R
H14B H 0.4027 0.8442 1.4087 0.027 Uiso 1 1 calc R
C15 C 0.52483(10) 0.79512(18) 1.33501(18) 0.0167(5) Uani 1 1 d .
C16 C 0.58087(10) 0.76740(17) 1.31639(18) 0.0156(5) Uani 1 1 d .
C17 C 0.67074(11) 0.70880(19) 1.2884(2) 0.0208(5) Uani 1 1 d .
H17A H 0.6667 0.6377 1.2715 0.025 Uiso 1 1 calc R
H17B H 0.7112 0.7218 1.3120 0.025 Uiso 1 1 calc R
C18 C 0.65430(10) 0.77348(18) 1.18955(18) 0.0165(5) Uani 1 1 d .
C19 C 0.39671(11) 0.7711(2) 1.2185(2) 0.0260(6) Uani 1 1 d .
H19A H 0.3984 0.7639 1.1418 0.039 Uiso 1 1 calc R
H19B H 0.3569 0.7863 1.2381 0.039 Uiso 1 1 calc R
H19C H 0.4091 0.7094 1.2524 0.039 Uiso 1 1 calc R
C20 C 0.42239(11) 0.95755(18) 1.2046(2) 0.0246(6) Uani 1 1 d .
H20A H 0.4523 1.0057 1.2249 0.037 Uiso 1 1 calc R
H20B H 0.3847 0.9801 1.2294 0.037 Uiso 1 1 calc R
H20C H 0.4207 0.9510 1.1277 0.037 Uiso 1 1 calc R
C21 C 0.67955(11) 0.87917(19) 1.1980(2) 0.0228(5) Uani 1 1 d .
H21A H 0.6621 0.9207 1.1426 0.034 Uiso 1 1 calc R
H21B H 0.7216 0.8767 1.1896 0.034 Uiso 1 1 calc R
H21C H 0.6709 0.9070 1.2671 0.034 Uiso 1 1 calc R
C22 C 0.67030(11) 0.7228(2) 1.0855(2) 0.0262(6) Uani 1 1 d .
H22A H 0.6501 0.6594 1.0795 0.039 Uiso 1 1 calc R
H22B H 0.7122 0.7117 1.0847 0.039 Uiso 1 1 calc R
H22C H 0.6587 0.7651 1.0260 0.039 Uiso 1 1 calc R
C23 C 0.28671(12) 0.3911(2) 0.4804(2) 0.0329(7) Uani 1 1 d .
H23A H 0.3016 0.3974 0.4081 0.040 Uiso 1 1 calc R
H23B H 0.3135 0.4266 0.5291 0.040 Uiso 1 1 calc R
C24 C 0.29065(14) -0.0222(3) 0.4815(2) 0.0417(8) Uani 1 1 d .
H24A H 0.3213 0.0281 0.4724 0.050 Uiso 1 1 calc R
H24B H 0.3087 -0.0807 0.5155 0.050 Uiso 1 1 calc R
N1 N 0.54976(8) 0.62155(14) 0.92515(14) 0.0134(4) Uani 1 1 d .
N2 N 0.59117(8) 0.72279(13) 0.81676(14) 0.0131(4) Uani 1 1 d .
N3 N 0.50066(8) 0.82642(14) 1.23800(15) 0.0149(4) Uani 1 1 d .
N4 N 0.58873(8) 0.78023(14) 1.20816(14) 0.0138(4) Uani 1 1 d .
O1 O 0.56407(8) 0.46358(12) 0.85654(13) 0.0200(4) Uani 1 1 d .
O2 O 0.63418(7) 0.62239(12) 0.69070(13) 0.0218(4) Uani 1 1 d .
O3 O 0.48772(8) 0.79939(13) 1.41769(13) 0.0217(4) Uani 1 1 d .
O4 O 0.62934(7) 0.73785(12) 1.37229(12) 0.0196(4) Uani 1 1 d .
Cl1 Cl 0.43618(3) 0.84950(5) 0.94431(5) 0.02078(13) Uani 1 1 d .
Cl2 Cl 0.57316(3) 0.97844(4) 0.96381(5) 0.01966(12) Uani 1 1 d .
Cl3 Cl 0.34200(3) 0.52771(5) 0.71706(5) 0.02501(14) Uani 1 1 d .
Cl4 Cl 0.46172(3) 0.68716(5) 0.66152(5) 0.02255(13) Uani 1 1 d .
Cl5 Cl 0.33663(3) 0.67030(5) 0.47769(5) 0.02984(16) Uani 1 1 d .
Cl6 Cl 0.32392(3) 0.79729(5) 0.72398(6) 0.02968(16) Uani 1 1 d .
Cl7 Cl 0.21544(3) 0.44502(5) 0.48584(6) 0.03373(16) Uani 1 1 d .
Cl8 Cl 0.28397(3) 0.26290(6) 0.51653(7) 0.04086(18) Uani 1 1 d .
Cl9 Cl 0.23566(4) 0.02663(6) 0.56528(7) 0.0504(2) Uani 1 1 d .
Cl10 Cl 0.26111(4) -0.05644(7) 0.35444(7) 0.0470(2) Uani 1 1 d .
Ga1 Ga 0.528614(11) 0.835795(18) 0.997429(17) 0.01286(5) Uani 1 1 d .
Ga2 Ga 0.366192(11) 0.67135(2) 0.645383(18) 0.01765(6) Uani 1 1 d .

loop_
_atom_site_aniso_label
_atom_site_aniso_U_11
_atom_site_aniso_U_22
_atom_site_aniso_U_33
_atom_site_aniso_U_23
_atom_site_aniso_U_13
_atom_site_aniso_U_12
C1 0.0123(10) 0.0142(11) 0.0109(10) 0.0022(9) -0.0015(8) -0.0004(9)
C2 0.0159(11) 0.0143(11) 0.0146(11) -0.0017(9) 0.0018(9) 0.0014(9)
C3 0.0209(11) 0.0138(11) 0.0111(11) 0.0021(9) 0.0020(9) -0.0047(9)
C4 0.0313(14) 0.0157(12) 0.0144(11) 0.0010(9) 0.0038(10) -0.0021(10)
C5 0.0199(11) 0.0159(12) 0.0125(11) -0.0032(9) 0.0009(9) 0.0012(9)
C6 0.0185(11) 0.0173(12) 0.0109(11) -0.0025(9) 0.0009(9) 0.0020(9)
C7 0.0374(15) 0.0218(13) 0.0177(13) -0.0014(11) 0.0121(11) -0.0054(11)
C8 0.0211(11) 0.0180(12) 0.0120(11) 0.0004(9) 0.0044(9) -0.0045(10)
C9 0.0199(12) 0.0276(15) 0.0324(15) 0.0068(12) -0.0004(11) -0.0041(11)
C10 0.0364(14) 0.0177(12) 0.0133(11) 0.0009(10) 0.0064(10) -0.0064(11)
C11 0.0300(14) 0.0211(13) 0.0137(11) 0.0019(10) -0.0010(10) -0.0019(11)
C12 0.0204(12) 0.0211(13) 0.0268(13) 0.0000(11) 0.0042(10) -0.0061(10)
C13 0.0166(11) 0.0200(12) 0.0188(12) -0.0020(10) 0.0065(9) -0.0007(9)
C14 0.0237(13) 0.0255(13) 0.0182(12) -0.0025(10) 0.0083(10) -0.0014(11)
C15 0.0233(12) 0.0164(12) 0.0105(11) -0.0002(9) 0.0025(9) -0.0044(10)
C16 0.0183(11) 0.0181(12) 0.0103(10) 0.0030(9) -0.0010(9) -0.0024(9)
C17 0.0187(12) 0.0233(13) 0.0202(12) 0.0027(10) -0.0017(10) -0.0001(10)
C18 0.0140(10) 0.0234(13) 0.0122(11) -0.0012(10) -0.0010(9) 0.0014(10)
C19 0.0191(12) 0.0345(16) 0.0246(13) -0.0048(12) 0.0037(10) -0.0083(11)
C20 0.0256(13) 0.0241(13) 0.0246(13) 0.0013(11) 0.0069(11) 0.0073(11)
C21 0.0186(12) 0.0251(14) 0.0247(13) 0.0049(11) -0.0011(10) -0.0019(10)
C22 0.0176(12) 0.0404(16) 0.0205(13) -0.0041(12) -0.0014(10) 0.0082(11)
C23 0.0242(14) 0.0449(18) 0.0299(15) -0.0027(13) 0.0044(12) -0.0098(13)
C24 0.0354(16) 0.0458(19) 0.0441(19) -0.0084(15) 0.0060(14) 0.0036(14)
N1 0.0166(9) 0.0125(9) 0.0111(9) 0.0004(8) 0.0016(7) -0.0008(8)
N2 0.0159(9) 0.0141(9) 0.0092(8) -0.0007(7) -0.0002(7) -0.0029(8)
N3 0.0150(9) 0.0160(10) 0.0137(9) -0.0007(8) 0.0026(7) -0.0016(8)
N4 0.0152(9) 0.0162(10) 0.0101(9) -0.0003(7) 0.0002(7) 0.0008(8)
O1 0.0322(10) 0.0126(8) 0.0154(8) 0.0004(6) 0.0028(7) 0.0003(7)
O2 0.0296(10) 0.0202(9) 0.0161(9) -0.0032(7) 0.0105(7) -0.0019(7)
O3 0.0253(9) 0.0254(9) 0.0147(8) 0.0001(7) 0.0074(7) -0.0015(8)
O4 0.0222(9) 0.0239(9) 0.0125(8) 0.0023(7) -0.0038(7) -0.0015(7)
Cl1 0.0156(3) 0.0268(3) 0.0198(3) -0.0015(2) -0.0029(2) 0.0035(2)
Cl2 0.0270(3) 0.0155(3) 0.0165(3) -0.0001(2) 0.0000(2) -0.0026(2)
Cl3 0.0250(3) 0.0253(3) 0.0246(3) 0.0055(3) -0.0014(3) -0.0042(3)
Cl4 0.0154(3) 0.0275(3) 0.0249(3) -0.0021(3) 0.0026(2) -0.0009(2)
Cl5 0.0344(4) 0.0367(4) 0.0181(3) 0.0038(3) -0.0061(3) -0.0075(3)
Cl6 0.0204(3) 0.0306(4) 0.0379(4) -0.0126(3) -0.0002(3) 0.0031(3)
Cl7 0.0399(4) 0.0311(4) 0.0301(4) -0.0027(3) -0.0010(3) 0.0079(3)
Cl8 0.0341(4) 0.0449(5) 0.0433(4) 0.0015(4) -0.0047(3) 0.0150(3)
Cl9 0.0633(5) 0.0332(4) 0.0562(5) -0.0065(4) 0.0303(4) 0.0012(4)
Cl10 0.0502(5) 0.0491(5) 0.0421(4) -0.0060(4) 0.0061(4) 0.0034(4)
Ga1 0.01344(12) 0.01448(13) 0.01066(11) -0.00050(11) 0.00012(9) 0.00099(10)
Ga2 0.01566(13) 0.02055(14) 0.01669(13) -0.00015(12) -0.00031(10) -0.00032(11)

loop_
_atom_type_symbol
_atom_type_description
_atom_type_scat_dispersion_real
_atom_type_scat_dispersion_imag
_atom_type_scat_source
C C 0.0031 0.0016 'International Tables Vol C Tables 4.2.6.8 and 6.1.1.4'
H H 0.0000 0.0000 'International Tables Vol C Tables 4.2.6.8 and 6.1.1.4'
N N 0.0061 0.0033 'International Tables Vol C Tables 4.2.6.8 and 6.1.1.4'
O O 0.0109 0.0061 'International Tables Vol C Tables 4.2.6.8 and 6.1.1.4'
Cl Cl 0.1480 0.1590 'International Tables Vol C Tables 4.2.6.8 and 6.1.1.4'
Ga Ga 0.2310 1.6080 'International Tables Vol C Tables 4.2.6.8 and 6.1.1.4'

loop_
_geom_angle_atom_site_label_1
_geom_angle_atom_site_label_2
_geom_angle_atom_site_label_3
_geom_angle
N2 C1 N1 103.30(18)
N2 C1 Ga1 130.48(16)
N1 C1 Ga1 126.21(16)
N4 C2 N3 102.49(19)
N4 C2 Ga1 126.28(16)
N3 C2 Ga1 130.93(17)
C10 C3 N1 114.38(19)
C10 C3 C9 112.6(2)
N1 C3 C9 108.76(18)
C10 C3 C4 111.10(19)
N1 C3 C4 97.45(17)
C9 C3 C4 111.7(2)
O1 C4 C3 106.66(18)
C6 C5 O1 139.1(2)
C6 C5 N1 106.54(19)
O1 C5 N1 114.27(19)
C5 C6 O2 138.5(2)
C5 C6 N2 106.87(19)
O2 C6 N2 114.64(19)
O2 C7 C8 106.78(18)
N2 C8 C12 110.35(19)
N2 C8 C11 112.80(19)
C12 C8 C11 113.2(2)
N2 C8 C7 98.84(18)
C12 C8 C7 112.1(2)
C11 C8 C7 108.73(19)
N3 C13 C19 109.67(19)
N3 C13 C20 112.06(19)
C19 C13 C20 114.1(2)
N3 C13 C14 98.26(19)
C19 C13 C14 111.5(2)
C20 C13 C14 110.2(2)
O3 C14 C13 107.31(18)
O3 C15 C16 138.7(2)
O3 C15 N3 114.6(2)
C16 C15 N3 106.7(2)
O4 C16 C15 138.7(2)
O4 C16 N4 114.92(19)
C15 C16 N4 106.2(2)
O4 C17 C18 105.97(18)
N4 C18 C22 114.45(19)
N4 C18 C21 107.70(19)
C22 C18 C21 111.9(2)
N4 C18 C17 97.50(18)
C22 C18 C17 112.2(2)
C21 C18 C17 112.2(2)
Cl8 C23 Cl7 110.14(15)
Cl10 C24 Cl9 111.56(17)
C1 N1 C5 111.72(19)
C1 N1 C3 138.80(19)
C5 N1 C3 108.06(18)
C1 N2 C6 111.55(18)
C1 N2 C8 140.00(19)
C6 N2 C8 108.44(18)
C2 N3 C15 111.93(19)
C2 N3 C13 139.6(2)
C15 N3 C13 108.38(18)
C2 N4 C16 112.61(19)
C2 N4 C18 138.04(19)
C16 N4 C18 107.06(17)
C5 O1 C4 103.76(17)
C6 O2 C7 103.62(17)
C15 O3 C14 103.91(17)
C16 O4 C17 103.57(17)
C2 Ga1 C1 114.79(9)
C2 Ga1 Cl1 113.85(7)
C1 Ga1 Cl1 103.20(7)
C2 Ga1 Cl2 104.48(7)
C1 Ga1 Cl2 112.44(7)
Cl1 Ga1 Cl2 108.14(3)
Cl6 Ga2 Cl4 109.33(3)
Cl6 Ga2 Cl5 107.96(3)
Cl4 Ga2 Cl5 111.79(3)
Cl6 Ga2 Cl3 111.85(4)
Cl4 Ga2 Cl3 107.75(3)
Cl5 Ga2 Cl3 108.19(3)

loop_
_geom_bond_atom_site_label_1
_geom_bond_atom_site_label_2
_geom_bond_distance
C1 N2 1.360(3)
C1 N1 1.363(3)
C1 Ga1 2.012(2)
C2 N4 1.360(3)
C2 N3 1.364(3)
C2 Ga1 2.004(3)
C3 C10 1.502(3)
C3 N1 1.503(3)
C3 C9 1.514(3)
C3 C4 1.545(3)
C4 O1 1.458(3)
C5 C6 1.343(3)
C5 O1 1.349(3)
C5 N1 1.376(3)
C6 O2 1.345(3)
C6 N2 1.378(3)
C7 O2 1.470(3)
C7 C8 1.542(3)
C8 N2 1.493(3)
C8 C12 1.520(3)
C8 C11 1.533(3)
C13 N3 1.504(3)
C13 C19 1.515(3)
C13 C20 1.522(3)
C13 C14 1.543(3)
C14 O3 1.458(3)
C15 O3 1.343(3)
C15 C16 1.344(3)
C15 N3 1.377(3)
C16 O4 1.342(3)
C16 N4 1.372(3)
C17 O4 1.469(3)
C17 C18 1.538(3)
C18 N4 1.508(3)
C18 C22 1.510(3)
C18 C21 1.517(3)
C23 Cl8 1.761(3)
C23 Cl7 1.766(3)
C24 Cl10 1.760(3)
C24 Cl9 1.764(3)
Cl1 Ga1 2.1842(8)
Cl2 Ga1 2.1892(9)
Cl3 Ga2 2.1796(9)
Cl4 Ga2 2.1742(8)
Cl5 Ga2 2.1749(11)
Cl6 Ga2 2.1694(9)
